data_9015436
loop_
_publ_author_name
'Gallitelli, P.'

_publ_section_title
;
 Ricerche sul solfato di calcio semidrato e sull'anidrite solubile
 _cod_database_code 1010918
;
_journal_name_full 'Periodico di Mineralogia'
_journal_page_first 132
_journal_page_last 171
_journal_volume 4
_journal_year 1933
_chemical_formula_sum 'Ca4 O9 S2'
_chemical_name_mineral Bassanite
_space_group_IT_number 154
_symmetry_space_group_name_Hall 'P 32 2"'
_symmetry_space_group_name_H-M 'P 32 2 1'
_cell_angle_alpha 90
_cell_angle_beta 90
_cell_angle_gamma 120
_cell_length_a 6.86
_cell_length_b 6.86
_cell_length_c 12.7
_cell_formula_units_Z 3
_cell_volume 517.586
_database_code_amcsd 0017644
_exptl_crystal_density_diffrn 3.546
_cod_duplicate_entry 1010918
_cod_original_formula_sum 'Ca4 S2 O9'
_cod_database_code 9015436

loop_
_space_group_symop_operation_xyz
x,y,z
y,x,-z
-y,x-y,2/3+z
-x,-x+y,2/3-z
-x+y,-x,1/3+z
x-y,-y,1/3-z

loop_
_atom_site_label
_atom_site_fract_x
_atom_site_fract_y
_atom_site_fract_z
Ca1 0.00000 0.45000 0.66667
Ca2 0.00000 0.45000 0.16667
S1 0.45000 0.00000 0.25000
O1 0.34400 0.10500 0.31700
O2 0.55500 -0.10500 0.31700
O3 0.27100 -0.17900 0.18200
O4 0.62800 0.17900 0.18200
O5 0.00000 0.00000 0.16667

loop_
_cod_related_entry_id
_cod_related_entry_database
_cod_related_entry_code
1 AMCSD 0017644
